data_7249659
loop_
_publ_author_name
'Zhao, Yue'
'Hu, Chun-Li'
'Chen, Peng-Fei'
'Zhang, Ming-Zhi'
'Mao, Jiang-Gao'

_publ_section_title
;
 Chiral-driven formation of hybrid cyanurates with large birefringence
;
_journal_name_full CrystEngComm
_journal_paper_doi 10.1039/D4CE01123F
_journal_year 2024
_chemical_formula_moiety 'C3 H2 N3 O3, C8 H12 N'
_chemical_formula_sum 'C11 H14 N4 O3'
_chemical_formula_weight 250.26
_space_group_crystal_system monoclinic
_space_group_IT_number 14
_space_group_name_Hall '-P 2ybc'
_space_group_name_H-M_alt 'P 1 21/c 1'
_atom_sites_solution_hydrogens geom
_atom_sites_solution_primary dual
_audit_creation_date 2024-04-26
_audit_creation_method
;
Olex2 1.5
(compiled 2023.02.24 svn.rf166f9f3 for OlexSys, GUI svn.r6725)
;
_audit_update_record
;
2024-05-29 deposited with the CCDC.	2024-12-02 downloaded from the CCDC.
;
_cell_angle_alpha 90
_cell_angle_beta 98.410(2)
_cell_angle_gamma 90
_cell_formula_units_Z 4
_cell_length_a 15.9636(3)
_cell_length_b 6.64630(10)
_cell_length_c 11.5269(2)
_cell_measurement_reflns_used 4463
_cell_measurement_temperature 293(2)
_cell_measurement_theta_max 76.3790
_cell_measurement_theta_min 5.5850
_cell_volume 1209.84(4)
_computing_cell_refinement 'CrysAlisPro 1.171.42.49 (Rigaku OD, 2022)'
_computing_data_collection 'CrysAlisPro 1.171.42.49 (Rigaku OD, 2022)'
_computing_data_reduction 'CrysAlisPro 1.171.42.49 (Rigaku OD, 2022)'
_computing_molecular_graphics 'Olex2 1.5 (Dolomanov et al., 2009)'
_computing_publication_material 'Olex2 1.5 (Dolomanov et al., 2009)'
_computing_structure_refinement 'SHELXL 2018/3 (Sheldrick, 2015)'
_computing_structure_solution 'SHELXT 2018/2 (Sheldrick, 2018)'
_diffrn_ambient_temperature 293(2)
_diffrn_detector 'Hybrid Pixel Array Detector'
_diffrn_detector_area_resol_mean 10.0000
_diffrn_detector_type HyPix
_diffrn_measured_fraction_theta_full 0.999
_diffrn_measured_fraction_theta_max 0.947
_diffrn_measurement_details
;
List of Runs (angles in degrees, time in seconds):

  # Type    Start    End  Width  t~exp~   \w     \q     \k     \f   Frames
#--------------------------------------------------------------------------
  1  \w     55.00  81.00   0.50    0.84    --  108.57 -95.00  90.00   52
  2  \w    -36.00  -9.00   0.50    0.21    --  -46.49  41.00 132.00   54
  3  \w   -100.00 -65.00   0.50    0.84    -- -105.44 125.00 150.00   70
  4  \w   -101.00 -46.00   0.50    0.84    -- -105.44  77.00-180.00  110
  5  \w   -101.00 -75.00   0.50    0.21    --  -46.49 -41.00 -20.00   52
  6  \w   -158.00-133.00   0.50    0.84    -- -105.44 -41.00 -20.00   50
  7  \w    -62.00 -32.00   0.50    0.21    --  -46.49 -41.00 -20.00   60
  8  \w     20.00  46.00   0.50    0.21    --   49.62 -41.00 -20.00   52
  9  \w    -23.00  15.00   0.50    0.21    --   49.62 -41.00 -20.00   76
 10  \w     -9.00  16.00   0.50    0.21    --   49.62 -19.00-150.00   50
 11  \w    -26.00  25.00   0.50    0.21    --   49.62 -19.00-180.00  102
 12  \w     38.00  65.00   0.50    0.84    --  108.57 -61.00 -60.00   54
 13  \w     39.00  64.00   0.50    0.84    --  108.57 -61.00-120.00   50
 14  \w     36.00  71.00   0.50    0.84    --  108.57 -61.00-180.00   70
 15  \w     36.00  71.00   0.50    0.84    --  108.57 -61.00 -30.00   70
 16  \w     43.00  68.00   0.50    0.84    --  108.57 -61.00  30.00   50
 17  \w     36.00  68.00   0.50    0.84    --  108.57 -61.00  60.00   64
 18  \w     37.00  70.00   0.50    0.84    --  108.57 -61.00 120.00   66
 19  \w     36.00  69.00   0.50    0.84    --  108.57 -61.00 150.00   66
 20  \w     38.00  70.00   0.50    0.84    --  108.57 -61.00   0.00   64
 21  \w     38.00  71.00   0.50    0.84    --  108.57 -61.00-150.00   66
 22  \w    125.00 163.00   0.50    0.84    --  108.57  30.00-150.00   76
 23  \w    132.00 172.00   0.50    0.84    --  108.57  45.00  30.00   80
 24  \w     94.00 170.00   0.50    0.84    --  108.57  41.00 132.00  152
 25  \w     39.00 123.00   0.50    0.21    --   49.62  41.00 132.00  168
;
_diffrn_measurement_device 'four-circle diffractometer'
_diffrn_measurement_device_type 'XtaLAB Synergy, Single source at home/near, HyPix'
_diffrn_measurement_method '\w scans'
_diffrn_orient_matrix_type 'CrysAlisPro convention (1999,Acta A55,543-557)'
_diffrn_orient_matrix_UB_11 0.0882886000
_diffrn_orient_matrix_UB_12 -0.0661972000
_diffrn_orient_matrix_UB_13 -0.0239741000
_diffrn_orient_matrix_UB_21 -0.0403352000
_diffrn_orient_matrix_UB_22 -0.0981584000
_diffrn_orient_matrix_UB_23 -0.1159178000
_diffrn_orient_matrix_UB_31 0.0095542000
_diffrn_orient_matrix_UB_32 0.1992437000
_diffrn_orient_matrix_UB_33 -0.0652362000
_diffrn_radiation_monochromator mirror
_diffrn_radiation_probe x-ray
_diffrn_radiation_type 'Cu K\a'
_diffrn_radiation_wavelength 1.54184
_diffrn_reflns_av_R_equivalents 0.0218
_diffrn_reflns_av_unetI/netI 0.0263
_diffrn_reflns_Laue_measured_fraction_full 0.999
_diffrn_reflns_Laue_measured_fraction_max 0.947
_diffrn_reflns_limit_h_max 20
_diffrn_reflns_limit_h_min -20
_diffrn_reflns_limit_k_max 8
_diffrn_reflns_limit_k_min -6
_diffrn_reflns_limit_l_max 13
_diffrn_reflns_limit_l_min -14
_diffrn_reflns_number 7100
_diffrn_reflns_point_group_measured_fraction_full 0.999
_diffrn_reflns_point_group_measured_fraction_max 0.947
_diffrn_reflns_theta_full 67.684
_diffrn_reflns_theta_max 76.895
_diffrn_reflns_theta_min 2.798
_diffrn_source 'micro-focus sealed X-ray tube'
_diffrn_source_type 'PhotonJet (Cu) X-ray Source'
_exptl_absorpt_coefficient_mu 0.860
_exptl_absorpt_correction_T_max 1.00000
_exptl_absorpt_correction_T_min 0.86885
_exptl_absorpt_correction_type multi-scan
_exptl_absorpt_process_details
;
CrysAlisPro 1.171.42.49 (Rigaku Oxford Diffraction, 2022)
Empirical absorption correction using spherical harmonics,
implemented in SCALE3 ABSPACK scaling algorithm.
;
_exptl_crystal_colour 'clear light colourless'
_exptl_crystal_colour_lustre clear
_exptl_crystal_colour_modifier light
_exptl_crystal_colour_primary colourless
_exptl_crystal_density_diffrn 1.374
_exptl_crystal_description prism
_exptl_crystal_F_000 528
_exptl_crystal_size_max 0.13
_exptl_crystal_size_mid 0.09
_exptl_crystal_size_min 0.01
_refine_diff_density_max 0.180
_refine_diff_density_min -0.248
_refine_diff_density_rms 0.041
_refine_ls_extinction_method none
_refine_ls_goodness_of_fit_ref 1.066
_refine_ls_hydrogen_treatment constr
_refine_ls_matrix_type full
_refine_ls_number_parameters 165
_refine_ls_number_reflns 2429
_refine_ls_number_restraints 13
_refine_ls_restrained_S_all 1.075
_refine_ls_R_factor_all 0.0437
_refine_ls_R_factor_gt 0.0380
_refine_ls_shift/su_max 0.001
_refine_ls_shift/su_mean 0.000
_refine_ls_structure_factor_coef Fsqd
_refine_ls_weighting_details 'w=1/[\s^2^(Fo^2^)+(0.0588P)^2^+0.1886P] where P=(Fo^2^+2Fc^2^)/3'
_refine_ls_weighting_scheme calc
_refine_ls_wR_factor_gt 0.1038
_refine_ls_wR_factor_ref 0.1089
_reflns_Friedel_coverage 0.000
_reflns_number_gt 2085
_reflns_number_total 2429
_reflns_threshold_expression 'I > 2\s(I)'
_cod_data_source_file d4ce01123f2.cif
_cod_data_source_block b-rac
_cod_database_code 7249659
_shelx_shelxl_version_number 2018/3
_shelx_space_group_comment
;
The symmetry employed for this shelxl refinement is uniquely defined
by the following loop, which should always be used as a source of
symmetry information in preference to the above space-group names.
They are only intended as comments.
;
_shelx_estimated_absorpt_t_max 0.991
_shelx_estimated_absorpt_t_min 0.896
_olex2_refinement_description
;
1. Fixed Uiso
 At 1.2 times of:
  All C(H) groups, All N(H) groups, All N(H,H,H) groups
 At 1.5 times of:
  All C(H,H,H) groups
2. Rigid bond restraints
 C7, C8
 with sigma for 1-2 distances of 0.01 and sigma for 1-3 distances of 0.01
3. Uiso/Uaniso restraints and constraints
Uanis(C7) \\sim Ueq, Uanis(C8) \\sim Ueq: with sigma of 0.01 and sigma for
terminal atoms of 0.02
4.a Ternary CH refined with riding coordinates:
 C10(H10)
4.b Aromatic/amide H refined with riding coordinates:
 N2(H2), N1(H1), C9(H9), C5(H5), C8(H8), C6(H6), C7(H7)
4.c Idealised Me refined as rotating group:
 N4(H4A,H4B,H4C), C11(H11A,H11B,H11C)
;
_olex2_submission_special_instructions 'No special instructions were received'
_oxdiff_exptl_absorpt_empirical_details
;
Empirical correction (ABSPACK) includes:
- Absorption correction using spherical harmonics
- Frame scaling
;
_oxdiff_exptl_absorpt_empirical_full_max 1.195
_oxdiff_exptl_absorpt_empirical_full_min 0.813

loop_
_space_group_symop_operation_xyz
'x, y, z'
'-x, y+1/2, -z+1/2'
'-x, -y, -z'
'x, -y-1/2, z-1/2'

loop_
_atom_site_label
_atom_site_type_symbol
_atom_site_fract_x
_atom_site_fract_y
_atom_site_fract_z
_atom_site_U_iso_or_equiv
_atom_site_adp_type
_atom_site_occupancy
_atom_site_site_symmetry_order
_atom_site_calc_flag
_atom_site_refinement_flags_posn
_atom_site_refinement_flags_adp
_atom_site_refinement_flags_occupancy
_atom_site_disorder_assembly
_atom_site_disorder_group
O2 O 0.60973(6) 0.29619(12) 0.46698(7) 0.0391(2) Uani 1 1 d . . . . .
O3 O 0.67257(7) 0.86928(13) 0.67364(8) 0.0438(3) Uani 1 1 d . . . . .
N3 N 0.64102(6) 0.57320(14) 0.57953(8) 0.0307(2) Uani 1 1 d . . . . .
N2 N 0.56012(7) 0.59262(14) 0.39200(8) 0.0318(2) Uani 1 1 d . . . . .
H2 H 0.536308 0.530128 0.330573 0.038 Uiso 1 1 calc R U . . .
O1 O 0.51242(8) 0.89303(15) 0.31593(8) 0.0530(3) Uani 1 1 d . . . . .
N1 N 0.59126(7) 0.88130(14) 0.49618(8) 0.0317(2) Uani 1 1 d . . . . .
H1 H 0.587761 1.009739 0.503144 0.038 Uiso 1 1 calc R U . . .
N4 N 0.68030(6) 0.27261(15) 0.75226(8) 0.0332(2) Uani 1 1 d . . . . .
H4A H 0.670103 0.372255 0.700538 0.040 Uiso 1 1 calc R U . . .
H4B H 0.643441 0.278731 0.803097 0.040 Uiso 1 1 calc R U . . .
H4C H 0.674966 0.155118 0.714867 0.040 Uiso 1 1 calc R U . . .
C2 C 0.60464(7) 0.48095(17) 0.48152(9) 0.0273(2) Uani 1 1 d . . . . .
C3 C 0.63674(7) 0.77510(18) 0.58827(10) 0.0292(3) Uani 1 1 d . . . . .
C1 C 0.55190(8) 0.79562(17) 0.39570(10) 0.0319(3) Uani 1 1 d . . . . .
C10 C 0.76846(8) 0.2924(2) 0.81667(11) 0.0389(3) Uani 1 1 d . . . . .
H10 H 0.777411 0.183856 0.874722 0.047 Uiso 1 1 calc R U . . .
C4 C 0.83258(9) 0.2669(2) 0.73333(11) 0.0432(3) Uani 1 1 d . . . . .
C11 C 0.77608(10) 0.4913(3) 0.88241(14) 0.0556(4) Uani 1 1 d . . . . .
H11A H 0.758278 0.598913 0.828909 0.083 Uiso 1 1 calc R U . . .
H11B H 0.833924 0.512175 0.916722 0.083 Uiso 1 1 calc R U . . .
H11C H 0.740847 0.488374 0.943123 0.083 Uiso 1 1 calc R U . . .
C9 C 0.84683(10) 0.4175(3) 0.65506(14) 0.0569(4) Uani 1 1 d . . . . .
H9 H 0.815193 0.535444 0.651077 0.068 Uiso 1 1 calc R U . . .
C5 C 0.88061(11) 0.0924(3) 0.73669(15) 0.0587(4) Uani 1 1 d . . . . .
H5 H 0.871029 -0.010807 0.787601 0.070 Uiso 1 1 calc R U . . .
C8 C 0.90860(13) 0.3918(4) 0.58246(16) 0.0733(6) Uani 1 1 d . U . . .
H8 H 0.917482 0.491864 0.529203 0.088 Uiso 1 1 calc R U . . .
C6 C 0.94273(13) 0.0699(4) 0.66519(18) 0.0746(6) Uani 1 1 d . . . . .
H6 H 0.974951 -0.047167 0.669191 0.090 Uiso 1 1 calc R U . . .
C7 C 0.95657(12) 0.2185(4) 0.58929(17) 0.0769(6) Uani 1 1 d . U . . .
H7 H 0.998513 0.203365 0.541827 0.092 Uiso 1 1 calc R U . . .

loop_
_atom_site_aniso_label
_atom_site_aniso_U_11
_atom_site_aniso_U_22
_atom_site_aniso_U_33
_atom_site_aniso_U_23
_atom_site_aniso_U_13
_atom_site_aniso_U_12
O2 0.0617(6) 0.0179(4) 0.0371(5) -0.0010(3) 0.0052(4) 0.0013(4)
O3 0.0572(6) 0.0290(5) 0.0393(5) -0.0078(4) -0.0127(4) -0.0008(4)
N3 0.0406(5) 0.0215(5) 0.0279(5) 0.0007(4) -0.0022(4) 0.0023(4)
N2 0.0445(6) 0.0233(5) 0.0252(5) -0.0027(4) -0.0033(4) 0.0022(4)
O1 0.0828(8) 0.0365(5) 0.0338(5) 0.0045(4) -0.0116(5) 0.0199(5)
N1 0.0453(6) 0.0157(5) 0.0322(5) 0.0005(3) -0.0007(4) 0.0022(4)
N4 0.0407(5) 0.0283(5) 0.0296(5) 0.0014(4) 0.0018(4) -0.0010(4)
C2 0.0350(6) 0.0193(5) 0.0279(5) 0.0009(4) 0.0057(4) 0.0003(4)
C3 0.0339(6) 0.0234(5) 0.0289(6) -0.0008(4) 0.0001(4) -0.0002(4)
C1 0.0423(6) 0.0258(6) 0.0263(5) 0.0014(4) 0.0012(5) 0.0054(5)
C10 0.0407(7) 0.0441(7) 0.0299(6) 0.0026(5) -0.0021(5) 0.0041(5)
C4 0.0386(7) 0.0540(8) 0.0347(6) -0.0028(6) -0.0018(5) 0.0021(6)
C11 0.0487(8) 0.0653(10) 0.0503(8) -0.0193(7) -0.0015(6) -0.0054(7)
C9 0.0478(8) 0.0713(11) 0.0512(8) 0.0087(7) 0.0056(7) -0.0028(7)
C5 0.0631(10) 0.0633(10) 0.0490(8) -0.0059(7) 0.0059(7) 0.0147(8)
C8 0.0634(11) 0.1047(16) 0.0527(10) 0.0057(10) 0.0115(8) -0.0214(10)
C6 0.0649(11) 0.0941(15) 0.0649(11) -0.0215(10) 0.0098(9) 0.0214(10)
C7 0.0549(10) 0.1177(18) 0.0605(11) -0.0240(11) 0.0162(8) -0.0021(11)

loop_
_atom_type_symbol
_atom_type_description
_atom_type_scat_dispersion_real
_atom_type_scat_dispersion_imag
_atom_type_scat_source
C C 0.0181 0.0091 'International Tables Vol C Tables 4.2.6.8 and 6.1.1.4'
H H 0.0000 0.0000 'International Tables Vol C Tables 4.2.6.8 and 6.1.1.4'
N N 0.0311 0.0180 'International Tables Vol C Tables 4.2.6.8 and 6.1.1.4'
O O 0.0492 0.0322 'International Tables Vol C Tables 4.2.6.8 and 6.1.1.4'

loop_
_geom_angle_atom_site_label_1
_geom_angle_atom_site_label_2
_geom_angle_atom_site_label_3
_geom_angle
_geom_angle_site_symmetry_1
_geom_angle_site_symmetry_3
_geom_angle_publ_flag
C2 N3 C3 119.85(9) . . ?
C2 N2 H2 118.2 . . ?
C1 N2 H2 118.2 . . ?
C1 N2 C2 123.54(10) . . ?
C3 N1 H1 117.9 . . ?
C1 N1 H1 117.9 . . ?
C1 N1 C3 124.30(10) . . ?
H4A N4 H4B 109.5 . . ?
H4A N4 H4C 109.5 . . ?
H4B N4 H4C 109.5 . . ?
C10 N4 H4A 109.5 . . ?
C10 N4 H4B 109.5 . . ?
C10 N4 H4C 109.5 . . ?
O2 C2 N3 122.44(10) . . ?
O2 C2 N2 117.82(10) . . ?
N3 C2 N2 119.74(10) . . ?
O3 C3 N3 122.81(10) . . ?
O3 C3 N1 118.79(11) . . ?
N3 C3 N1 118.39(10) . . ?
N2 C1 N1 114.12(10) . . ?
O1 C1 N2 123.02(11) . . ?
O1 C1 N1 122.86(11) . . ?
N4 C10 H10 107.9 . . ?
N4 C10 C4 110.46(10) . . ?
N4 C10 C11 108.92(11) . . ?
C4 C10 H10 107.9 . . ?
C4 C10 C11 113.70(12) . . ?
C11 C10 H10 107.9 . . ?
C9 C4 C10 121.49(14) . . ?
C5 C4 C10 119.91(14) . . ?
C5 C4 C9 118.57(15) . . ?
C10 C11 H11A 109.5 . . ?
C10 C11 H11B 109.5 . . ?
C10 C11 H11C 109.5 . . ?
H11A C11 H11B 109.5 . . ?
H11A C11 H11C 109.5 . . ?
H11B C11 H11C 109.5 . . ?
C4 C9 H9 120.0 . . ?
C4 C9 C8 119.94(18) . . ?
C8 C9 H9 120.0 . . ?
C4 C5 H5 119.5 . . ?
C6 C5 C4 120.93(18) . . ?
C6 C5 H5 119.5 . . ?
C9 C8 H8 119.9 . . ?
C7 C8 C9 120.26(19) . . ?
C7 C8 H8 119.9 . . ?
C5 C6 H6 119.9 . . ?
C7 C6 C5 120.10(19) . . ?
C7 C6 H6 119.9 . . ?
C8 C7 H7 119.9 . . ?
C6 C7 C8 120.18(18) . . ?
C6 C7 H7 119.9 . . ?

loop_
_geom_bond_atom_site_label_1
_geom_bond_atom_site_label_2
_geom_bond_distance
_geom_bond_site_symmetry_2
_geom_bond_publ_flag
O2 C2 1.2436(15) . ?
O3 C3 1.2339(14) . ?
N3 C2 1.3407(15) . ?
N3 C3 1.3482(16) . ?
N2 H2 0.8600 . ?
N2 C2 1.3807(14) . ?
N2 C1 1.3569(15) . ?
O1 C1 1.2216(15) . ?
N1 H1 0.8600 . ?
N1 C3 1.3881(14) . ?
N1 C1 1.3592(15) . ?
N4 H4A 0.8900 . ?
N4 H4B 0.8900 . ?
N4 H4C 0.8900 . ?
N4 C10 1.4978(16) . ?
C10 H10 0.9800 . ?
C10 C4 1.5123(19) . ?
C10 C11 1.520(2) . ?
C4 C9 1.389(2) . ?
C4 C5 1.387(2) . ?
C11 H11A 0.9600 . ?
C11 H11B 0.9600 . ?
C11 H11C 0.9600 . ?
C9 H9 0.9300 . ?
C9 C8 1.394(3) . ?
C5 H5 0.9300 . ?
C5 C6 1.387(3) . ?
C8 H8 0.9300 . ?
C8 C7 1.379(3) . ?
C6 H6 0.9300 . ?
C6 C7 1.359(3) . ?
C7 H7 0.9300 . ?

loop_
_geom_hbond_atom_site_label_D
_geom_hbond_atom_site_label_H
_geom_hbond_atom_site_label_A
_geom_hbond_distance_DH
_geom_hbond_distance_HA
_geom_hbond_distance_DA
_geom_hbond_angle_DHA
_geom_hbond_site_symmetry_A
_geom_hbond_publ_flag
N2 H2 O1 0.86 1.98 2.8343(13) 176.3 2_645 yes
N1 H1 O2 0.86 1.99 2.7988(13) 156.0 1_565 yes
N4 H4A N3 0.89 1.94 2.8254(14) 174.9 . yes
N4 H4C O3 0.89 1.96 2.8266(14) 165.1 1_545 yes

loop_
_geom_torsion_atom_site_label_1
_geom_torsion_atom_site_label_2
_geom_torsion_atom_site_label_3
_geom_torsion_atom_site_label_4
_geom_torsion
_geom_torsion_site_symmetry_1
_geom_torsion_site_symmetry_2
_geom_torsion_site_symmetry_3
_geom_torsion_site_symmetry_4
_geom_torsion_publ_flag
N4 C10 C4 C9 74.75(16) . . . . ?
N4 C10 C4 C5 -107.31(15) . . . . ?
C2 N3 C3 O3 -176.21(11) . . . . ?
C2 N3 C3 N1 2.62(17) . . . . ?
C2 N2 C1 O1 179.92(12) . . . . ?
C2 N2 C1 N1 -0.26(18) . . . . ?
C3 N3 C2 O2 176.93(11) . . . . ?
C3 N3 C2 N2 -2.59(17) . . . . ?
C3 N1 C1 N2 0.33(17) . . . . ?
C3 N1 C1 O1 -179.85(13) . . . . ?
C1 N2 C2 O2 -178.13(11) . . . . ?
C1 N2 C2 N3 1.40(18) . . . . ?
C1 N1 C3 O3 177.35(12) . . . . ?
C1 N1 C3 N3 -1.53(18) . . . . ?
C10 C4 C9 C8 177.68(14) . . . . ?
C10 C4 C5 C6 -176.77(15) . . . . ?
C4 C9 C8 C7 -1.0(3) . . . . ?
C4 C5 C6 C7 -0.9(3) . . . . ?
C11 C10 C4 C9 -48.05(18) . . . . ?
C11 C10 C4 C5 129.88(15) . . . . ?
C9 C4 C5 C6 1.2(2) . . . . ?
C9 C8 C7 C6 1.4(3) . . . . ?
C5 C4 C9 C8 -0.3(2) . . . . ?
C5 C6 C7 C8 -0.4(3) . . . . ?
